data_2022053
loop_
_publ_author_name
'Jha, Kunal Kumar'
'Gruza, Barbara'
'Kumar, Prashant'
'Chodkiewicz, Michal Leszek'
'Dominiak, Paulina Maria'

_publ_section_title
;
 TAAM: a reliable and user friendly tool for hydrogen-atom location using
 routine X-ray diffraction data
;
_journal_issue 3
_journal_name_full 'Acta Crystallographica Section B Structural Science, Crystal Engineering and Materials'
_journal_paper_doi 10.1107/S2052520620002917
_journal_volume 76
_journal_year 2020
_chemical_formula_moiety 'C6 H8 O2'
_chemical_formula_sum 'C6 H8 O2'
_chemical_formula_weight 112.13
_space_group_crystal_system monoclinic
_space_group_IT_number 12
_space_group_name_Hall '-C 2y'
_space_group_name_H-M_alt 'C 1 2/m 1'
_symmetry_Int_Tables_number 12
_audit_creation_date 2019-08-07
_audit_creation_method
;
Olex2 1.2
(compiled 2018.05.29 svn.r3508 for OlexSys, GUI svn.r5506)
;
_cell_angle_alpha 90
_cell_angle_beta 93.69(2)
_cell_angle_gamma 90
_cell_formula_units_Z 4
_cell_length_a 12.402(3)
_cell_length_b 6.470(2)
_cell_length_c 6.321(2)
_cell_measurement_temperature 100
_cell_volume 506.2(3)
_computing_molecular_graphics 'Olex2 (Dolomanov et al., 2009)'
_computing_publication_material 'Olex2 (Dolomanov et al., 2009)'
_computing_structure_refinement 'olex2.refine (Bourhis et al., 2015)'
_diffrn_ambient_temperature 100
_diffrn_measured_fraction_theta_full 0.8443
_diffrn_measured_fraction_theta_max 0.8443
_diffrn_measurement_device_type 'Huber, ID11/ESRF'
_diffrn_radiation_type synchrotron
_diffrn_radiation_wavelength 0.21784
_diffrn_reflns_av_R_equivalents 0.0000
_diffrn_reflns_av_unetI/netI 0.1775
_diffrn_reflns_limit_h_max 36
_diffrn_reflns_limit_h_min -37
_diffrn_reflns_limit_k_max 19
_diffrn_reflns_limit_k_min 0
_diffrn_reflns_limit_l_max 19
_diffrn_reflns_limit_l_min 0
_diffrn_reflns_number 7434
_diffrn_reflns_theta_full 89.7231
_diffrn_reflns_theta_max 89.72
_diffrn_reflns_theta_min 3.23
_exptl_absorpt_coefficient_mu 0.110
_exptl_crystal_density_diffrn 1.4713
_exptl_crystal_F_000 240.1504
_refine_diff_density_max 0.6320
_refine_diff_density_min -0.2556
_refine_diff_density_rms 0.0532
_refine_ls_d_res_high 0.3554
_refine_ls_d_res_low 6.3079
_refine_ls_goodness_of_fit_ref 1.2633
_refine_ls_hydrogen_treatment refall
_refine_ls_matrix_type full
_refine_ls_number_constraints 0
_refine_ls_number_parameters 67
_refine_ls_number_reflns 5211
_refine_ls_number_restraints 0
_refine_ls_restrained_S_all 1.2633
_refine_ls_R_factor_all 0.0250
_refine_ls_R_factor_gt 0.0250
_refine_ls_shift/su_max 0.0002
_refine_ls_shift/su_mean 0.0000
_refine_ls_structure_factor_coef Fsqd
_refine_ls_weighting_details 'w=1/[\s^2^(Fo^2^)+(0.0096P)^2^] where P=(Fo^2^+2Fc^2^)/3'
_refine_ls_weighting_scheme calc
_refine_ls_wR_factor_gt 0.0649
_refine_ls_wR_factor_ref 0.0649
_reflns_Friedel_coverage 0.0
_reflns_limit_h_max 34
_reflns_limit_h_min -34
_reflns_limit_k_max 17
_reflns_limit_k_min 0
_reflns_limit_l_max 17
_reflns_limit_l_min 0
_reflns_number_gt 5211
_reflns_number_total 5211
_reflns_threshold_expression I>=2u(I)
_cod_data_source_file 4_TAAM_iso_max.cif
_cod_data_source_block 4_TAAM_iso_max
_cod_original_cell_volume 506.15(30)
_cod_database_code 2022053
_olex2_refinement_description
;
;
_olex2_submission_special_instructions 'No special instructions were received'

loop_
_space_group_symop_id
_space_group_symop_operation_xyz
1 x,y,z
2 -x,y,-z
3 -x,-y,-z
4 x,-y,z
5 x+1/2,y+1/2,z
6 -x+1/2,y+1/2,-z
7 -x+1/2,-y+1/2,-z
8 x+1/2,-y+1/2,z

loop_
_atom_site_label
_atom_site_type_symbol
_atom_site_fract_x
_atom_site_fract_y
_atom_site_fract_z
_atom_site_U_iso_or_equiv
_atom_site_adp_type
_atom_site_occupancy
_atom_site_site_symmetry_order
_atom_site_refinement_flags_posn
_atom_site_refinement_flags_adp
_atom_site_refinement_flags_occupancy
O(1) O 0.304924(12) 0.0 1.06770(2) 0.01625(2) Uani 1.000000 2 S T P
O(2) O 0.178964(10) 0.0 0.368204(19) 0.012897(18) Uani 1.000000 2 S T P
C(1) C 0.302411(12) 0.0 0.87586(2) 0.010942(18) Uani 1.000000 2 S T P
C(2) C 0.210257(11) 0.0 0.73479(2) 0.010018(17) Uani 1.000000 2 S T P
C(3) C 0.243368(11) 0.0 0.53740(2) 0.009572(17) Uani 1.000000 2 S T P
C(4) C 0.361514(11) 0.0 0.52861(2) 0.010943(19) Uani 1.000000 2 S T P
C(5) C 0.401381(13) 0.0 0.75691(3) 0.01442(2) Uani 1.000000 2 S T P
C(6) C 0.100072(13) 0.0 0.80249(3) 0.01414(2) Uani 1.000000 2 S T P
H(2) H 0.2206(5) 0.0 0.2541(12) 0.0287(14) Uiso 1.000000 2 S T P
H(4) H 0.3853(3) 0.1320(7) 0.4484(8) 0.0256(9) Uiso 1.000000 1 . . .
H(5) H 0.4480(4) 0.1290(7) 0.8005(9) 0.0336(10) Uiso 1.000000 1 . . .
H(6a H 0.0441(6) 0.0 0.6643(14) 0.0326(14) Uiso 1.000000 2 S T P
H(6b H 0.0842(4) 0.1285(8) 0.8900(8) 0.0321(11) Uiso 1.000000 1 . . .

loop_
_atom_site_aniso_label
_atom_site_aniso_U_11
_atom_site_aniso_U_22
_atom_site_aniso_U_33
_atom_site_aniso_U_12
_atom_site_aniso_U_13
_atom_site_aniso_U_23
O(1) 0.01552(4) 0.02557(6) 0.00779(3) -0.000000 0.00172(3) 0.000000
O(2) 0.01199(3) 0.01725(4) 0.00937(3) -0.000000 0.00006(2) 0.000000
C(1) 0.01107(4) 0.01424(4) 0.00764(3) -0.000000 0.00152(3) 0.000000
C(2) 0.00944(3) 0.01230(4) 0.00852(3) -0.000000 0.00216(3) 0.000000
C(3) 0.00966(3) 0.01116(4) 0.00801(3) -0.000000 0.00145(2) 0.000000
C(4) 0.00998(4) 0.01408(4) 0.00899(4) -0.000000 0.00233(3) 0.000000
C(5) 0.00988(4) 0.02361(6) 0.00980(4) -0.000000 0.00087(3) 0.000000
C(6) 0.01066(4) 0.01802(5) 0.01417(5) -0.000000 0.00407(3) 0.000000

loop_
_atom_type_symbol
_atom_type_description
_atom_type_scat_dispersion_real
_atom_type_scat_dispersion_imag
_atom_type_scat_source
_atom_type_scat_dispersion_source
C C 0.00347 0.00161 'Clementi & Roetti, C., At. Data Nucl. Data Tables 1974, 14, (177-478); Clementi & Raimondi, J. Chem. Phys., 1963, 38, (2686-2689)' 'Henke, Gullikson and Davis, At. Data and Nucl. Data Tables, 1993, 54, 2'
H H 0.00000 0.00000 'Clementi & Roetti, C., At. Data Nucl. Data Tables 1974, 14, (177-478); Clementi & Raimondi, J. Chem. Phys., 1963, 38, (2686-2689)' 'Henke, Gullikson and Davis, At. Data and Nucl. Data Tables, 1993, 54, 2'
N N 0.00653 0.00323 'Clementi & Roetti, C., At. Data Nucl. Data Tables 1974, 14, (177-478); Clementi & Raimondi, J. Chem. Phys., 1963, 38, (2686-2689)' 'Henke, Gullikson and Davis, At. Data and Nucl. Data Tables, 1993, 54, 2'
O O 0.01158 0.00611 'Clementi & Roetti, C., At. Data Nucl. Data Tables 1974, 14, (177-478); Clementi & Raimondi, J. Chem. Phys., 1963, 38, (2686-2689)' 'Henke, Gullikson and Davis, At. Data and Nucl. Data Tables, 1993, 54, 2'

loop_
_geom_angle_atom_site_label_1
_geom_angle_atom_site_label_2
_geom_angle_atom_site_label_3
_geom_angle
_geom_angle_site_symmetry_1
_geom_angle_site_symmetry_3
_geom_angle_publ_flag
C(2) C(1) O(1) 127.125(14) . . ?
C(5) C(1) O(1) 122.679(15) . . ?
C(5) C(1) C(2) 110.196(12) . . ?
C(3) C(2) C(1) 107.824(12) . . ?
C(6) C(2) C(1) 123.624(13) . . ?
C(6) C(2) C(3) 128.552(14) . . ?
C(2) C(3) O(2) 124.112(13) . . ?
C(4) C(3) O(2) 122.208(12) . . ?
C(4) C(3) C(2) 113.680(12) . . ?
C(5) C(4) C(3) 103.421(11) . . ?
C(4) C(5) C(1) 104.879(12) . . ?

loop_
_geom_bond_atom_site_label_1
_geom_bond_atom_site_label_2
_geom_bond_distance
_geom_bond_site_symmetry_2
_geom_bond_publ_flag
O(1) C(1) 1.21101(18) . ?
O(2) C(3) 1.29299(17) . ?
C(1) C(2) 1.4036(2) . ?
C(1) C(5) 1.4801(2) . ?
C(2) C(3) 1.33840(18) . ?
C(2) C(6) 1.45800(19) . ?
C(3) C(4) 1.46987(18) . ?
C(4) C(5) 1.4950(2) . ?
